data_4082547
loop_
_publ_author_name
'Kupper, Claudia'
'Molitor, Sebastian'
'Gessner, Viktoria H.'

_publ_section_title
;
 Structure, Bonding, and Reactivity of Room-Temperature-Stable Lithium
 Chloride Carbenoids
;
_journal_issue 1
_journal_name_full Organometallics
_journal_page_first 347
_journal_paper_doi 10.1021/om4010862
_journal_volume 33
_journal_year 2014
_chemical_formula_sum 'C22 H18 N P S'
_chemical_formula_weight 359.4
_chemical_name_systematic
;
 ?
;
_space_group_IT_number 61
_symmetry_cell_setting orthorhombic
_symmetry_space_group_name_Hall '-P 2ac 2ab'
_symmetry_space_group_name_H-M 'P b c a'
_atom_sites_solution_hydrogens geom
_atom_sites_solution_primary direct
_atom_sites_solution_secondary difmap
_audit_creation_date 2013-08-28T14:45:42-00:00
_audit_creation_method 'WinGX routine CIF_UPDATE'
_cell_angle_alpha 90
_cell_angle_beta 90
_cell_angle_gamma 90
_cell_formula_units_Z 8
_cell_length_a 9.9640(2)
_cell_length_b 16.3550(4)
_cell_length_c 22.0192(5)
_cell_measurement_temperature 100(2)
_cell_volume 3588.28(14)
_computing_cell_refinement 'SAINTPLUS 8.18C (Bruker APEX2, 2011)'
_computing_data_collection 'SMART 5.622 (Bruker AXS, 2001)'
_computing_data_reduction 'SAINTPLUS 8.18C (Bruker APEX2, 2011)'
_computing_molecular_graphics 'Ortep-3 V1.08 (Farrugia, 2001)'
_computing_structure_refinement 'SHELXL-97 (Sheldrick, 2008)'
_computing_structure_solution 'SHELXS-97 (Sheldrick, 2008)'
_diffrn_ambient_temperature 100(2)
_diffrn_measured_fraction_theta_full 0.998
_diffrn_measured_fraction_theta_max 0.998
_diffrn_measurement_device_type 'Bruker APEX-CCD'
_diffrn_measurement_method omega-scans
_diffrn_radiation_monochromator graphite
_diffrn_radiation_type MoK\a
_diffrn_radiation_wavelength 0.71073
_diffrn_reflns_av_R_equivalents 0.0377
_diffrn_reflns_av_unetI/netI 0.0272
_diffrn_reflns_limit_h_max 11
_diffrn_reflns_limit_h_min -12
_diffrn_reflns_limit_k_max 11
_diffrn_reflns_limit_k_min -20
_diffrn_reflns_limit_l_max 27
_diffrn_reflns_limit_l_min -27
_diffrn_reflns_number 22806
_diffrn_reflns_theta_full 26.42
_diffrn_reflns_theta_max 26.42
_diffrn_reflns_theta_min 1.85
_exptl_absorpt_coefficient_mu 0.273
_exptl_absorpt_correction_T_max 0.8453
_exptl_absorpt_correction_T_min 0.7344
_exptl_absorpt_correction_type empirical
_exptl_absorpt_process_details 'Sadabs 2008 (Bruker AXS, 2008)'
_exptl_crystal_density_diffrn 1.331
_exptl_crystal_density_method 'not measured'
_exptl_crystal_F_000 1504
_exptl_crystal_size_max 0.35
_exptl_crystal_size_mid 0.20
_exptl_crystal_size_min 0.15
_refine_diff_density_max 0.367
_refine_diff_density_min -0.279
_refine_diff_density_rms 0.051
_refine_ls_extinction_method none
_refine_ls_goodness_of_fit_ref 1.042
_refine_ls_hydrogen_treatment riding
_refine_ls_matrix_type full
_refine_ls_number_parameters 226
_refine_ls_number_reflns 3690
_refine_ls_number_restraints 0
_refine_ls_restrained_S_all 1.042
_refine_ls_R_factor_all 0.0432
_refine_ls_R_factor_gt 0.0308
_refine_ls_shift/su_max 0.001
_refine_ls_shift/su_mean 0
_refine_ls_structure_factor_coef Fsqd
_refine_ls_weighting_details 'calc w=1/[\s^2^(Fo^2^)+(0.0332P)^2^+2.1895P] where P=(Fo^2^+2Fc^2^)/3'
_refine_ls_weighting_scheme calc
_refine_ls_wR_factor_gt 0.0724
_refine_ls_wR_factor_ref 0.0787
_reflns_number_gt 3052
_reflns_number_total 3690
_reflns_threshold_expression >2sigma(I)
_cod_data_source_file om4010862_si_002.cif
_cod_data_source_block sad
_cod_original_sg_symbol_H-M Pbca
_cod_database_code 4082547

loop_
_symmetry_equiv_pos_as_xyz
'x, y, z'
'-x+1/2, -y, z+1/2'
'-x, y+1/2, -z+1/2'
'x+1/2, -y+1/2, -z'
'-x, -y, -z'
'x-1/2, y, -z-1/2'
'x, -y-1/2, z-1/2'
'-x-1/2, y-1/2, z'

loop_
_atom_site_label
_atom_site_type_symbol
_atom_site_fract_x
_atom_site_fract_y
_atom_site_fract_z
_atom_site_U_iso_or_equiv
_atom_site_adp_type
_atom_site_occupancy
_atom_site_symmetry_multiplicity
_atom_site_calc_flag
_atom_site_refinement_flags
S1 S 1.01622(4) 0.09447(3) 0.645179(19) 0.01928(11) Uani 1 1 d .
P1 P 0.84741(4) 0.04566(2) 0.672963(18) 0.01261(10) Uani 1 1 d .
N1 N 0.53299(13) 0.15819(8) 0.65889(6) 0.0143(3) Uani 1 1 d .
C1 C 0.73407(16) 0.11770(10) 0.71052(7) 0.0160(3) Uani 1 1 d .
H1A H 0.6667 0.0866 0.7342 0.019 Uiso 1 1 calc R
H1B H 0.7863 0.1516 0.7393 0.019 Uiso 1 1 calc R
C2 C 0.66240(16) 0.17292(9) 0.66642(7) 0.0147(3) Uani 1 1 d .
C3 C 0.73243(16) 0.23538(9) 0.63484(7) 0.0164(3) Uani 1 1 d .
H3 H 0.8252 0.2444 0.6422 0.02 Uiso 1 1 calc R
C4 C 0.66518(16) 0.28233(10) 0.59379(7) 0.0168(3) Uani 1 1 d .
H4 H 0.7109 0.3241 0.5721 0.02 Uiso 1 1 calc R
C5 C 0.52694(16) 0.26848(9) 0.58359(7) 0.0152(3) Uani 1 1 d .
C6 C 0.46448(16) 0.20579(9) 0.61816(7) 0.0139(3) Uani 1 1 d .
C7 C 0.32563(16) 0.19157(10) 0.61032(7) 0.0173(3) Uani 1 1 d .
H7 H 0.2824 0.1504 0.6336 0.021 Uiso 1 1 calc R
C8 C 0.25288(17) 0.23648(10) 0.56948(7) 0.0188(4) Uani 1 1 d .
H8 H 0.1598 0.226 0.5645 0.023 Uiso 1 1 calc R
C9 C 0.31527(17) 0.29829(10) 0.53475(7) 0.0200(4) Uani 1 1 d .
H9 H 0.2641 0.3291 0.5064 0.024 Uiso 1 1 calc R
C10 C 0.44899(17) 0.31397(10) 0.54177(7) 0.0190(4) Uani 1 1 d .
H10 H 0.4901 0.3558 0.5183 0.023 Uiso 1 1 calc R
C11 C 0.75170(16) 0.00132(9) 0.61089(7) 0.0137(3) Uani 1 1 d .
C12 C 0.62898(16) -0.03683(10) 0.62212(7) 0.0173(3) Uani 1 1 d .
H12 H 0.5939 -0.0387 0.6622 0.021 Uiso 1 1 calc R
C13 C 0.55822(17) -0.07202(10) 0.57451(8) 0.0215(4) Uani 1 1 d .
H13 H 0.4745 -0.0979 0.5821 0.026 Uiso 1 1 calc R
C14 C 0.60928(18) -0.06950(11) 0.51585(8) 0.0224(4) Uani 1 1 d .
H14 H 0.5607 -0.0939 0.4835 0.027 Uiso 1 1 calc R
C15 C 0.73083(19) -0.03153(10) 0.50452(8) 0.0221(4) Uani 1 1 d .
H15 H 0.7654 -0.0297 0.4643 0.027 Uiso 1 1 calc R
C16 C 0.80238(17) 0.00399(10) 0.55189(7) 0.0183(3) Uani 1 1 d .
H16 H 0.8858 0.0301 0.5441 0.022 Uiso 1 1 calc R
C17 C 0.87192(15) -0.03848(9) 0.72545(7) 0.0137(3) Uani 1 1 d .
C18 C 0.79687(16) -0.04896(10) 0.77831(8) 0.0196(4) Uani 1 1 d .
H18 H 0.7339 -0.0085 0.7904 0.024 Uiso 1 1 calc R
C19 C 0.81460(17) -0.11878(11) 0.81327(8) 0.0240(4) Uani 1 1 d .
H19 H 0.7623 -0.1262 0.8489 0.029 Uiso 1 1 calc R
C20 C 0.90743(17) -0.17768(10) 0.79682(8) 0.0207(4) Uani 1 1 d .
H20 H 0.9183 -0.2255 0.8209 0.025 Uiso 1 1 calc R
C21 C 0.98443(17) -0.16665(10) 0.74512(8) 0.0199(4) Uani 1 1 d .
H21 H 1.0497 -0.2063 0.7341 0.024 Uiso 1 1 calc R
C22 C 0.96609(16) -0.09753(10) 0.70938(7) 0.0164(3) Uani 1 1 d .
H22 H 1.0183 -0.0905 0.6737 0.02 Uiso 1 1 calc R

loop_
_atom_site_aniso_label
_atom_site_aniso_U_11
_atom_site_aniso_U_22
_atom_site_aniso_U_33
_atom_site_aniso_U_23
_atom_site_aniso_U_13
_atom_site_aniso_U_12
S1 0.0132(2) 0.0195(2) 0.0252(2) 0.00439(17) 0.00233(16) -0.00367(16)
P1 0.0111(2) 0.01271(19) 0.0141(2) 0.00192(16) 0.00023(15) -0.00035(15)
N1 0.0164(7) 0.0118(6) 0.0146(7) -0.0013(5) 0.0011(5) 0.0002(5)
C1 0.0188(8) 0.0152(8) 0.0141(8) -0.0001(6) 0.0007(6) 0.0016(6)
C2 0.0176(8) 0.0112(7) 0.0152(8) -0.0021(6) 0.0017(6) 0.0016(6)
C3 0.0146(8) 0.0140(8) 0.0205(8) -0.0014(7) 0.0009(6) 0.0001(6)
C4 0.0186(8) 0.0121(7) 0.0197(8) 0.0003(7) 0.0042(7) -0.0017(6)
C5 0.0191(8) 0.0125(7) 0.0138(7) -0.0018(6) 0.0018(6) 0.0012(6)
C6 0.0166(8) 0.0121(7) 0.0129(7) -0.0031(6) 0.0014(6) 0.0003(6)
C7 0.0188(8) 0.0159(8) 0.0171(8) -0.0035(7) 0.0023(7) -0.0025(6)
C8 0.0157(8) 0.0218(9) 0.0191(8) -0.0063(7) -0.0013(7) -0.0002(7)
C9 0.0232(9) 0.0194(8) 0.0175(8) -0.0014(7) -0.0041(7) 0.0040(7)
C10 0.0243(9) 0.0158(8) 0.0170(8) 0.0017(7) 0.0012(7) 0.0015(7)
C11 0.0151(7) 0.0116(7) 0.0145(8) 0.0005(6) -0.0022(6) 0.0032(6)
C12 0.0164(8) 0.0192(8) 0.0164(8) -0.0001(7) 0.0001(6) 0.0013(7)
C13 0.0160(8) 0.0221(9) 0.0264(9) -0.0028(7) -0.0049(7) 0.0020(7)
C14 0.0262(10) 0.0206(8) 0.0204(9) -0.0053(7) -0.0092(7) 0.0086(7)
C15 0.0325(10) 0.0193(8) 0.0145(8) 0.0015(7) 0.0000(7) 0.0072(7)
C16 0.0221(9) 0.0145(8) 0.0184(8) 0.0031(7) 0.0028(7) 0.0025(7)
C17 0.0119(7) 0.0140(7) 0.0151(8) 0.0007(6) -0.0034(6) -0.0016(6)
C18 0.0150(8) 0.0213(8) 0.0224(8) 0.0056(7) 0.0018(7) 0.0032(7)
C19 0.0181(9) 0.0296(10) 0.0243(9) 0.0120(8) 0.0029(7) 0.0001(7)
C20 0.0201(9) 0.0164(8) 0.0255(9) 0.0077(7) -0.0072(7) -0.0025(7)
C21 0.0209(9) 0.0153(8) 0.0235(9) -0.0032(7) -0.0061(7) 0.0024(7)
C22 0.0173(8) 0.0173(8) 0.0146(8) -0.0011(6) -0.0025(6) -0.0004(7)

loop_
_atom_type_symbol
_atom_type_description
_atom_type_scat_dispersion_real
_atom_type_scat_dispersion_imag
_atom_type_scat_source
C C 0.0033 0.0016 'International Tables Vol C Tables 4.2.6.8 and 6.1.1.4'
H H 0 0 'International Tables Vol C Tables 4.2.6.8 and 6.1.1.4'
N N 0.0061 0.0033 'International Tables Vol C Tables 4.2.6.8 and 6.1.1.4'
P P 0.1023 0.0942 'International Tables Vol C Tables 4.2.6.8 and 6.1.1.4'
S S 0.1246 0.1234 'International Tables Vol C Tables 4.2.6.8 and 6.1.1.4'

loop_
_geom_angle_atom_site_label_1
_geom_angle_atom_site_label_2
_geom_angle_atom_site_label_3
_geom_angle
C17 P1 C11 104.31(7)
C17 P1 C1 106.48(7)
C11 P1 C1 105.84(7)
C17 P1 S1 113.10(5)
C11 P1 S1 112.22(6)
C1 P1 S1 114.12(6)
C2 N1 C6 117.68(13)
C2 C1 P1 112.79(11)
N1 C2 C3 123.31(15)
N1 C2 C1 115.72(14)
C3 C2 C1 120.96(14)
C4 C3 C2 119.28(15)
C3 C4 C5 119.63(15)
C4 C5 C10 123.61(15)
C4 C5 C6 117.21(14)
C10 C5 C6 119.18(15)
N1 C6 C7 118.31(14)
N1 C6 C5 122.87(14)
C7 C6 C5 118.82(15)
C8 C7 C6 120.68(15)
C7 C8 C9 120.46(16)
C10 C9 C8 120.19(16)
C9 C10 C5 120.67(16)
C16 C11 C12 119.77(15)
C16 C11 P1 119.87(13)
C12 C11 P1 120.35(12)
C13 C12 C11 119.79(15)
C12 C13 C14 120.26(16)
C15 C14 C13 120.11(16)
C14 C15 C16 120.06(16)
C15 C16 C11 120.00(16)
C22 C17 C18 119.24(15)
C22 C17 P1 117.08(12)
C18 C17 P1 123.58(12)
C19 C18 C17 119.72(16)
C20 C19 C18 120.83(16)
C19 C20 C21 119.67(15)
C20 C21 C22 119.92(16)
C21 C22 C17 120.60(15)

loop_
_geom_bond_atom_site_label_1
_geom_bond_atom_site_label_2
_geom_bond_distance
S1 P1 1.9598(6)
P1 C17 1.8136(16)
P1 C11 1.8175(16)
P1 C1 1.8296(16)
N1 C2 1.322(2)
N1 C6 1.370(2)
C1 C2 1.506(2)
C2 C3 1.419(2)
C3 C4 1.362(2)
C4 C5 1.414(2)
C5 C10 1.416(2)
C5 C6 1.421(2)
C6 C7 1.414(2)
C7 C8 1.369(2)
C8 C9 1.412(2)
C9 C10 1.366(2)
C11 C16 1.395(2)
C11 C12 1.395(2)
C12 C13 1.388(2)
C13 C14 1.389(2)
C14 C15 1.384(3)
C15 C16 1.391(2)
C17 C22 1.392(2)
C17 C18 1.394(2)
C18 C19 1.388(2)
C19 C20 1.384(2)
C20 C21 1.384(2)
C21 C22 1.390(2)
